data_7059738
loop_
_publ_author_name
'Podder, Nirmalya'
'Mandal, Sukanta'

_publ_section_title
;
 Aerobic oxidation of 2-aminophenol catalysed by a series of mononuclear
 copper(ii) complexes: phenoxazinone synthase-like activity and
 mechanistic study
;
_journal_issue 29
_journal_name_full 'New Journal of Chemistry'
_journal_page_first 12793
_journal_page_last 12805
_journal_paper_doi 10.1039/D0NJ02558E
_journal_volume 44
_journal_year 2020
_chemical_formula_moiety 'C18 H14 Cl2 Cu N4, O'
_chemical_formula_sum 'C18 H14 Cl2 Cu N4 O'
_chemical_formula_weight 436.77
_space_group_crystal_system triclinic
_space_group_IT_number 2
_space_group_name_Hall '-P 1'
_space_group_name_H-M_alt 'P -1'
_atom_sites_solution_hydrogens mixed
_audit_creation_method SHELXL-2014/7
_audit_update_record
;
2020-06-14 deposited with the CCDC.	2020-06-30 downloaded from the CCDC.
;
_cell_angle_alpha 94.12(5)
_cell_angle_beta 98.00(4)
_cell_angle_gamma 109.84(5)
_cell_formula_units_Z 2
_cell_length_a 8.706(6)
_cell_length_b 9.442(8)
_cell_length_c 11.725(9)
_cell_measurement_reflns_used 3127
_cell_measurement_temperature 296(2)
_cell_measurement_theta_max 25.410
_cell_measurement_theta_min 2.312
_cell_volume 890.4(12)
_computing_data_collection 'Bruker SMART'
_computing_data_reduction 'Bruker Saint Plus'
_computing_molecular_graphics 'Ortep-3 for Windows ver 2014.1 University of Glasgow 2014'
_computing_publication_material 'SHELXL-2014 (Sheldrick, 2014)'
_computing_structure_refinement 'SHELXL-2014/7 (Sheldrick, 2014)'
_computing_structure_solution 'SHELXS-2014 (Sheldrick, 2014)'
_diffrn_ambient_temperature 296(2)
_diffrn_measured_fraction_theta_full 0.965
_diffrn_measured_fraction_theta_max 0.950
_diffrn_measurement_device_type 'Bruker SMART APEX-II CCD'
_diffrn_measurement_method '\f and \w scans'
_diffrn_radiation_type MoK\a
_diffrn_radiation_wavelength 0.71073
_diffrn_reflns_av_R_equivalents 0.0408
_diffrn_reflns_av_unetI/netI 0.0523
_diffrn_reflns_Laue_measured_fraction_full 0.965
_diffrn_reflns_Laue_measured_fraction_max 0.950
_diffrn_reflns_limit_h_max 10
_diffrn_reflns_limit_h_min -10
_diffrn_reflns_limit_k_max 8
_diffrn_reflns_limit_k_min -11
_diffrn_reflns_limit_l_max 13
_diffrn_reflns_limit_l_min -13
_diffrn_reflns_number 7704
_diffrn_reflns_point_group_measured_fraction_full 0.965
_diffrn_reflns_point_group_measured_fraction_max 0.950
_diffrn_reflns_theta_full 25.242
_diffrn_reflns_theta_max 25.410
_diffrn_reflns_theta_min 2.312
_exptl_absorpt_coefficient_mu 1.541
_exptl_absorpt_correction_type multi-scan
_exptl_absorpt_process_details
;
SADABS-v.2.10 was used for absorption correction.
;
_exptl_crystal_colour green
_exptl_crystal_density_diffrn 1.629
_exptl_crystal_description block
_exptl_crystal_F_000 442
_exptl_crystal_size_max 0.18
_exptl_crystal_size_mid 0.10
_exptl_crystal_size_min 0.08
_exptl_transmission_factor_max 0.884
_exptl_transmission_factor_min 0.831
_refine_diff_density_max 1.211
_refine_diff_density_min -0.691
_refine_diff_density_rms 0.114
_refine_ls_extinction_method none
_refine_ls_goodness_of_fit_ref 1.041
_refine_ls_hydrogen_treatment mixed
_refine_ls_matrix_type full
_refine_ls_number_parameters 240
_refine_ls_number_reflns 3127
_refine_ls_number_restraints 0
_refine_ls_restrained_S_all 1.041
_refine_ls_R_factor_all 0.1000
_refine_ls_R_factor_gt 0.0777
_refine_ls_shift/su_max 0.000
_refine_ls_shift/su_mean 0.000
_refine_ls_structure_factor_coef Fsqd
_refine_ls_weighting_details 'w=1/[\s^2^(Fo^2^)+(0.1210P)^2^+2.8240P] where P=(Fo^2^+2Fc^2^)/3'
_refine_ls_weighting_scheme calc
_refine_ls_wR_factor_gt 0.2084
_refine_ls_wR_factor_ref 0.2289
_reflns_Friedel_coverage 0.000
_reflns_number_gt 2333
_reflns_number_total 3127
_reflns_threshold_expression 'I > 2\s(I)'
_cod_data_source_file d0nj02558e2.cif
_cod_data_source_block complex2-H2O
_cod_depositor_comments
;
The following automatic conversions were performed:

data item '_space_group_crystal_system' value 'Triclinic' was changed
to 'triclinic' in accordance with the
/home/data/users/saulius/crontab/automatic-downloads/rss-feeds/RSC/lib/dictionaries/cif_core.dic
dictionary named 'cif_core.dic' version 2.4.2 last updated on
2011-04-26.

Automatic conversion script
Id: cif_fix_values 7556 2019-12-06 15:28:31Z antanas 

 Adding full bibliography for 7059736--7059738.cif.

 Adding full bibliography for 7059736--7059738.cif.
;
_cod_original_cell_volume 890.5(12)
_cod_database_code 7059738
_shelx_shelxl_version_number 2014/7
_shelx_space_group_comment
;
The symmetry employed for this shelxl refinement is uniquely defined
by the following loop, which should always be used as a source of
symmetry information in preference to the above space-group names.
They are only intended as comments.
;
_shelx_estimated_absorpt_t_min 0.831
_shelx_estimated_absorpt_t_max 0.884

loop_
_space_group_symop_operation_xyz
'x, y, z'
'-x, -y, -z'

loop_
_atom_site_label
_atom_site_type_symbol
_atom_site_fract_x
_atom_site_fract_y
_atom_site_fract_z
_atom_site_U_iso_or_equiv
_atom_site_adp_type
_atom_site_occupancy
_atom_site_site_symmetry_order
_atom_site_calc_flag
_atom_site_refinement_flags_posn
_atom_site_refinement_flags_adp
_atom_site_refinement_flags_occupancy
_atom_site_disorder_assembly
_atom_site_disorder_group
Cu1 Cu 0.15884(10) 0.64369(10) 0.16039(8) 0.0541(4) Uani 1 1 d . . . . .
Cl2 Cl 0.3893(2) 0.6120(2) 0.11758(19) 0.0639(5) Uani 1 1 d . . . . .
Cl1 Cl 0.2679(3) 0.8792(2) 0.30331(17) 0.0642(5) Uani 1 1 d . . . . .
C11 C -0.0722(8) 0.7272(8) 0.0153(6) 0.0470(15) Uani 1 1 d . . . . .
N2 N -0.0920(9) 0.5870(7) 0.1667(6) 0.0638(17) Uani 1 1 d . . . . .
N4 N -0.1102(8) 0.8042(8) -0.0657(6) 0.0625(16) Uani 1 1 d . . . . .
N3 N 0.0916(8) 0.7352(8) 0.0243(6) 0.0639(17) Uani 1 1 d . . . . .
N1 N 0.1183(9) 0.4931(8) 0.2841(7) 0.074(2) Uani 1 1 d . . . . .
C13 C 0.0351(8) 0.8722(8) -0.1184(6) 0.0514(17) Uani 1 1 d . . . . .
C10 C -0.1668(11) 0.6397(10) 0.0972(8) 0.067(2) Uani 1 1 d . . . . .
C8 C -0.0364(11) 0.4421(9) 0.3141(8) 0.067(2) Uani 1 1 d . . . . .
C7 C -0.1450(10) 0.4931(9) 0.2492(7) 0.0594(19) Uani 1 1 d . . . . .
C9 C -0.0775(10) 0.3474(9) 0.3944(8) 0.065(2) Uani 1 1 d . . . . .
C18 C 0.1506(11) 0.8216(9) -0.0559(7) 0.065(2) Uani 1 1 d . . . . .
C17 C 0.3151(10) 0.8696(10) -0.0832(9) 0.072(2) Uani 1 1 d . . . . .
H17 H 0.3979 0.8387 -0.0465 0.087 Uiso 1 1 calc R U . . .
C1 C 0.2299(12) 0.4414(12) 0.3461(8) 0.077(3) Uani 1 1 d . . . . .
H1 H 0.3371 0.4738 0.3299 0.093 Uiso 1 1 calc R U . . .
C12 C -0.2660(10) 0.8179(11) -0.1022(8) 0.072(2) Uani 1 1 d . . . . .
H12A H -0.3385 0.7267 -0.1504 0.107 Uiso 1 1 calc R U . . .
H12B H -0.2515 0.9027 -0.1454 0.107 Uiso 1 1 calc R U . . .
H12C H -0.3136 0.8335 -0.0354 0.107 Uiso 1 1 calc R U . . .
C2 C 0.1975(14) 0.3463(12) 0.4298(10) 0.087(3) Uani 1 1 d . . . . .
H2 H 0.2811 0.3171 0.4674 0.104 Uiso 1 1 calc R U . . .
C6 C -0.3126(12) 0.4445(12) 0.2753(9) 0.081(3) Uani 1 1 d . . . . .
H6 H -0.3897 0.4803 0.2361 0.097 Uiso 1 1 calc R U . . .
C16 C 0.3405(11) 0.9644(11) -0.1672(9) 0.078(3) Uani 1 1 d . . . . .
H16 H 0.4456 0.9995 -0.1870 0.093 Uiso 1 1 calc R U . . .
C5 C -0.3581(11) 0.3511(11) 0.3529(9) 0.078(2) Uani 1 1 d . . . . .
H5 H -0.4675 0.3198 0.3647 0.094 Uiso 1 1 calc R U . . .
C14 C 0.0578(12) 0.9650(10) -0.2015(8) 0.076(2) Uani 1 1 d . . . . .
H14 H -0.0256 0.9946 -0.2391 0.091 Uiso 1 1 calc R U . . .
C4 C -0.2453(14) 0.2968(12) 0.4189(9) 0.089(3) Uani 1 1 d . . . . .
H4 H -0.2770 0.2326 0.4747 0.106 Uiso 1 1 calc R U . . .
C3 C 0.0358(15) 0.2922(12) 0.4592(9) 0.090(3) Uani 1 1 d . . . . .
H3 H 0.0074 0.2273 0.5151 0.108 Uiso 1 1 calc R U . . .
C15 C 0.2179(11) 1.0123(11) -0.2256(9) 0.079(3) Uani 1 1 d . . . . .
H15 H 0.2448 1.0770 -0.2817 0.095 Uiso 1 1 calc R U . . .
O1 O 0.4055(13) 0.1447(12) 0.5401(9) 0.136(3) Uani 1 1 d . . . . .
H10 H -0.305(15) 0.604(14) 0.094(11) 0.13(4) Uiso 1 1 d . . . . .

loop_
_atom_site_aniso_label
_atom_site_aniso_U_11
_atom_site_aniso_U_22
_atom_site_aniso_U_33
_atom_site_aniso_U_23
_atom_site_aniso_U_13
_atom_site_aniso_U_12
Cu1 0.0407(5) 0.0591(6) 0.0616(6) -0.0023(4) -0.0010(4) 0.0224(4)
Cl2 0.0453(9) 0.0733(12) 0.0774(13) 0.0070(10) 0.0153(9) 0.0252(9)
Cl1 0.0679(12) 0.0603(11) 0.0585(12) 0.0009(9) 0.0025(9) 0.0199(9)
C11 0.035(3) 0.054(4) 0.049(4) 0.002(3) 0.011(3) 0.012(3)
N2 0.069(4) 0.063(4) 0.057(4) 0.002(3) 0.008(3) 0.024(3)
N4 0.053(4) 0.069(4) 0.066(4) 0.011(3) 0.005(3) 0.024(3)
N3 0.064(4) 0.069(4) 0.058(4) 0.010(3) 0.005(3) 0.025(3)
N1 0.070(4) 0.067(4) 0.084(5) -0.009(4) 0.025(4) 0.021(4)
C13 0.044(4) 0.049(4) 0.056(4) -0.003(3) 0.002(3) 0.014(3)
C10 0.061(5) 0.069(5) 0.066(5) -0.006(4) -0.004(4) 0.024(4)
C8 0.071(5) 0.060(5) 0.067(5) -0.002(4) 0.009(4) 0.024(4)
C7 0.064(5) 0.057(4) 0.051(4) 0.000(3) -0.006(4) 0.022(4)
C9 0.065(5) 0.055(4) 0.067(5) 0.005(4) 0.002(4) 0.016(4)
C18 0.070(5) 0.056(4) 0.062(5) -0.001(4) 0.020(4) 0.011(4)
C17 0.047(4) 0.078(6) 0.082(6) -0.018(5) 0.020(4) 0.011(4)
C1 0.066(5) 0.102(7) 0.074(6) 0.006(5) 0.002(4) 0.048(5)
C12 0.052(4) 0.083(6) 0.081(6) -0.010(5) -0.001(4) 0.035(4)
C2 0.086(7) 0.091(7) 0.089(7) 0.000(6) 0.003(6) 0.046(6)
C6 0.075(6) 0.098(7) 0.077(6) 0.025(5) 0.024(5) 0.035(5)
C16 0.048(4) 0.089(6) 0.089(7) -0.007(5) 0.023(4) 0.013(4)
C5 0.059(5) 0.088(6) 0.089(7) 0.018(5) 0.022(5) 0.024(5)
C14 0.075(6) 0.076(6) 0.080(6) 0.009(5) 0.012(5) 0.031(5)
C4 0.098(7) 0.090(7) 0.085(7) 0.027(6) 0.040(6) 0.030(6)
C3 0.114(9) 0.081(6) 0.072(6) -0.004(5) 0.007(6) 0.037(6)
C15 0.066(5) 0.085(6) 0.081(6) -0.003(5) 0.019(5) 0.021(5)
O1 0.144(8) 0.147(8) 0.136(8) 0.029(6) 0.009(6) 0.080(7)

loop_
_atom_type_symbol
_atom_type_description
_atom_type_scat_dispersion_real
_atom_type_scat_dispersion_imag
_atom_type_scat_source
C C 0.0033 0.0016 'International Tables Vol C Tables 4.2.6.8 and 6.1.1.4'
H H 0.0000 0.0000 'International Tables Vol C Tables 4.2.6.8 and 6.1.1.4'
N N 0.0061 0.0033 'International Tables Vol C Tables 4.2.6.8 and 6.1.1.4'
O O 0.0106 0.0060 'International Tables Vol C Tables 4.2.6.8 and 6.1.1.4'
Cl Cl 0.1484 0.1585 'International Tables Vol C Tables 4.2.6.8 and 6.1.1.4'
Cu Cu 0.3201 1.2651 'International Tables Vol C Tables 4.2.6.8 and 6.1.1.4'

loop_
_geom_angle_atom_site_label_1
_geom_angle_atom_site_label_2
_geom_angle_atom_site_label_3
_geom_angle
_geom_angle_site_symmetry_1
_geom_angle_site_symmetry_3
_geom_angle_publ_flag
N3 Cu1 N2 80.4(3) . . ?
N3 Cu1 N1 154.6(3) . . ?
N2 Cu1 N1 76.2(3) . . ?
N3 Cu1 Cl2 101.4(2) . . ?
N2 Cu1 Cl2 157.5(2) . . ?
N1 Cu1 Cl2 96.5(2) . . ?
N3 Cu1 Cl1 97.5(2) . . ?
N2 Cu1 Cl1 98.51(19) . . ?
N1 Cu1 Cl1 95.6(2) . . ?
Cl2 Cu1 Cl1 103.45(9) . . ?
N4 C11 N3 111.5(6) . . ?
N4 C11 C10 132.5(7) . . ?
N3 C11 C10 115.9(6) . . ?
C10 N2 C7 131.1(8) . . ?
C10 N2 Cu1 115.2(6) . . ?
C7 N2 Cu1 113.8(5) . . ?
C11 N4 C12 127.6(7) . . ?
C11 N4 C13 108.6(6) . . ?
C12 N4 C13 123.8(7) . . ?
C18 N3 C11 104.6(7) . . ?
C18 N3 Cu1 143.0(6) . . ?
C11 N3 Cu1 111.6(5) . . ?
C8 N1 C1 113.6(8) . . ?
C8 N1 Cu1 117.9(6) . . ?
C1 N1 Cu1 128.4(6) . . ?
C14 C13 C18 128.3(8) . . ?
C14 C13 N4 130.3(7) . . ?
C18 C13 N4 101.4(6) . . ?
N2 C10 C11 116.4(8) . . ?
N2 C10 H10 117(6) . . ?
C11 C10 H10 126(6) . . ?
C9 C8 C7 124.2(9) . . ?
C9 C8 N1 123.7(9) . . ?
C7 C8 N1 112.0(8) . . ?
C8 C7 N2 119.9(8) . . ?
C8 C7 C6 115.8(8) . . ?
N2 C7 C6 124.3(7) . . ?
C8 C9 C3 123.6(9) . . ?
C8 C9 C4 120.0(8) . . ?
C3 C9 C4 116.5(9) . . ?
N3 C18 C13 113.9(7) . . ?
N3 C18 C17 128.4(9) . . ?
C13 C18 C17 117.6(8) . . ?
C16 C17 C18 114.9(9) . . ?
C16 C17 H17 122.6 . . ?
C18 C17 H17 122.6 . . ?
C2 C1 N1 125.9(9) . . ?
C2 C1 H1 117.1 . . ?
N1 C1 H1 117.1 . . ?
N4 C12 H12A 109.5 . . ?
N4 C12 H12B 109.5 . . ?
H12A C12 H12B 109.5 . . ?
N4 C12 H12C 109.5 . . ?
H12A C12 H12C 109.5 . . ?
H12B C12 H12C 109.5 . . ?
C1 C2 C3 120.1(10) . . ?
C1 C2 H2 119.9 . . ?
C3 C2 H2 119.9 . . ?
C5 C6 C7 121.8(9) . . ?
C5 C6 H6 119.1 . . ?
C7 C6 H6 119.1 . . ?
C17 C16 C15 124.3(8) . . ?
C17 C16 H16 117.9 . . ?
C15 C16 H16 117.9 . . ?
C6 C5 C4 122.1(9) . . ?
C6 C5 H5 119.0 . . ?
C4 C5 H5 119.0 . . ?
C13 C14 C15 113.4(9) . . ?
C13 C14 H14 123.3 . . ?
C15 C14 H14 123.3 . . ?
C5 C4 C9 116.1(8) . . ?
C5 C4 H4 122.0 . . ?
C9 C4 H4 122.0 . . ?
C9 C3 C2 113.1(10) . . ?
C9 C3 H3 123.4 . . ?
C2 C3 H3 123.4 . . ?
C14 C15 C16 121.6(10) . . ?
C14 C15 H15 119.2 . . ?
C16 C15 H15 119.2 . . ?

loop_
_geom_bond_atom_site_label_1
_geom_bond_atom_site_label_2
_geom_bond_distance
_geom_bond_site_symmetry_2
_geom_bond_publ_flag
Cu1 N3 1.980(7) . ?
Cu1 N2 2.078(7) . ?
Cu1 N1 2.085(8) . ?
Cu1 Cl2 2.243(2) . ?
Cu1 Cl1 2.499(3) . ?
C11 N4 1.310(10) . ?
C11 N3 1.390(9) . ?
C11 C10 1.468(12) . ?
N2 C10 1.211(10) . ?
N2 C7 1.380(11) . ?
N4 C12 1.416(10) . ?
N4 C13 1.456(10) . ?
N3 C18 1.332(10) . ?
N1 C8 1.373(11) . ?
N1 C1 1.374(11) . ?
C13 C14 1.348(12) . ?
C13 C18 1.395(11) . ?
C10 H10 1.13(12) . ?
C8 C9 1.345(12) . ?
C8 C7 1.367(11) . ?
C7 C6 1.457(12) . ?
C9 C3 1.421(13) . ?
C9 C4 1.452(13) . ?
C18 C17 1.437(11) . ?
C17 C16 1.369(14) . ?
C17 H17 0.9300 . ?
C1 C2 1.371(15) . ?
C1 H1 0.9300 . ?
C12 H12A 0.9600 . ?
C12 H12B 0.9600 . ?
C12 H12C 0.9600 . ?
C2 C3 1.426(15) . ?
C2 H2 0.9300 . ?
C6 C5 1.320(13) . ?
C6 H6 0.9300 . ?
C16 C15 1.407(14) . ?
C16 H16 0.9300 . ?
C5 C4 1.419(14) . ?
C5 H5 0.9300 . ?
C14 C15 1.388(13) . ?
C14 H14 0.9300 . ?
C4 H4 0.9300 . ?
C3 H3 0.9300 . ?
C15 H15 0.9300 . ?

loop_
_geom_torsion_atom_site_label_1
_geom_torsion_atom_site_label_2
_geom_torsion_atom_site_label_3
_geom_torsion_atom_site_label_4
_geom_torsion
_geom_torsion_site_symmetry_1
_geom_torsion_site_symmetry_2
_geom_torsion_site_symmetry_3
_geom_torsion_site_symmetry_4
_geom_torsion_publ_flag
N3 C11 N4 C12 177.7(7) . . . . ?
C10 C11 N4 C12 -3.9(13) . . . . ?
N3 C11 N4 C13 -0.1(8) . . . . ?
C10 C11 N4 C13 178.4(7) . . . . ?
N4 C11 N3 C18 0.0(8) . . . . ?
C10 C11 N3 C18 -178.7(7) . . . . ?
N4 C11 N3 Cu1 172.0(5) . . . . ?
C10 C11 N3 Cu1 -6.7(8) . . . . ?
C11 N4 C13 C14 -177.3(8) . . . . ?
C12 N4 C13 C14 4.8(13) . . . . ?
C11 N4 C13 C18 0.1(8) . . . . ?
C12 N4 C13 C18 -177.8(7) . . . . ?
C7 N2 C10 C11 -175.4(7) . . . . ?
Cu1 N2 C10 C11 3.5(9) . . . . ?
N4 C11 C10 N2 -176.3(8) . . . . ?
N3 C11 C10 N2 2.1(10) . . . . ?
C1 N1 C8 C9 -1.5(12) . . . . ?
Cu1 N1 C8 C9 -178.6(7) . . . . ?
C1 N1 C8 C7 -178.7(7) . . . . ?
Cu1 N1 C8 C7 4.2(9) . . . . ?
C9 C8 C7 N2 -178.3(8) . . . . ?
N1 C8 C7 N2 -1.1(11) . . . . ?
C9 C8 C7 C6 2.9(13) . . . . ?
N1 C8 C7 C6 -179.9(7) . . . . ?
C10 N2 C7 C8 176.5(8) . . . . ?
Cu1 N2 C7 C8 -2.5(9) . . . . ?
C10 N2 C7 C6 -4.7(14) . . . . ?
Cu1 N2 C7 C6 176.3(7) . . . . ?
C7 C8 C9 C3 178.3(8) . . . . ?
N1 C8 C9 C3 1.5(14) . . . . ?
C7 C8 C9 C4 -1.9(13) . . . . ?
N1 C8 C9 C4 -178.8(8) . . . . ?
C11 N3 C18 C13 0.1(9) . . . . ?
Cu1 N3 C18 C13 -167.5(7) . . . . ?
C11 N3 C18 C17 178.7(8) . . . . ?
Cu1 N3 C18 C17 11.1(15) . . . . ?
C14 C13 C18 N3 177.3(8) . . . . ?
N4 C13 C18 N3 -0.1(9) . . . . ?
C14 C13 C18 C17 -1.5(12) . . . . ?
N4 C13 C18 C17 -178.9(6) . . . . ?
N3 C18 C17 C16 -177.1(8) . . . . ?
C13 C18 C17 C16 1.5(11) . . . . ?
C8 N1 C1 C2 0.8(13) . . . . ?
Cu1 N1 C1 C2 177.5(7) . . . . ?
N1 C1 C2 C3 0.0(16) . . . . ?
C8 C7 C6 C5 -3.1(14) . . . . ?
N2 C7 C6 C5 178.1(9) . . . . ?
C18 C17 C16 C15 -0.8(13) . . . . ?
C7 C6 C5 C4 2.5(16) . . . . ?
C18 C13 C14 C15 0.5(13) . . . . ?
N4 C13 C14 C15 177.3(7) . . . . ?
C6 C5 C4 C9 -1.3(15) . . . . ?
C8 C9 C4 C5 0.9(14) . . . . ?
C3 C9 C4 C5 -179.3(9) . . . . ?
C8 C9 C3 C2 -0.5(13) . . . . ?
C4 C9 C3 C2 179.7(8) . . . . ?
C1 C2 C3 C9 -0.2(13) . . . . ?
C13 C14 C15 C16 0.3(13) . . . . ?
C17 C16 C15 C14 -0.1(15) . . . . ?
